data_7017331
loop_
_publ_author_name
'Zhang, Wenjuan'
'Wang, Youhong'
'Yu, Jiangang'
'Redshaw, Carl'
'Hao, Xiang'
'Sun, Wen-Hua'

_publ_section_title
;
 2-(N-Alkylcarboxamide)-6-iminopyridyl palladium and nickel complexes:
 coordination chemistry and catalysis.
;
_journal_issue 48
_journal_name_full 'Dalton transactions (Cambridge, England : 2003)'
_journal_page_first 12856
_journal_page_last 12865
_journal_paper_doi 10.1039/c1dt11079a
_journal_volume 40
_journal_year 2011
_chemical_formula_sum 'C26 H36 Cl N3 O Pd'
_chemical_formula_weight 548.43
_chemical_name_systematic
;
?
;
_space_group_IT_number 161
_symmetry_cell_setting rhombohedral
_symmetry_space_group_name_Hall 'R 3 -2"c'
_symmetry_space_group_name_H-M 'R 3 c :H'
_atom_sites_solution_hydrogens geom
_atom_sites_solution_primary direct
_atom_sites_solution_secondary difmap
_audit_creation_method SHELXL-97
_cell_angle_alpha 90.00
_cell_angle_beta 90.00
_cell_angle_gamma 120.00
_cell_formula_units_Z 18
_cell_length_a 31.280(4)
_cell_length_b 31.280(4)
_cell_length_c 14.424(3)
_cell_measurement_reflns_used 34533
_cell_measurement_temperature 293(2)
_cell_measurement_theta_max 27.48
_cell_measurement_theta_min 1.30
_cell_volume 12222(3)
_computing_cell_refinement 'rapid auto(Rigaku 2001)'
_computing_data_collection 'rapid auto(Rigaku 2001)'
_computing_data_reduction 'rapid auto(Rigaku 2001)'
_computing_molecular_graphics 'Bruker SHELXTL'
_computing_publication_material 'Bruker SHELXTL'
_computing_structure_refinement 'SHELXL-97(Sheldrick, 1997)'
_computing_structure_solution 'SHELXS-97(Sheldrick, 1997)'
_diffrn_ambient_temperature 293(2)
_diffrn_measured_fraction_theta_full 1.000
_diffrn_measured_fraction_theta_max 1.000
_diffrn_measurement_device_type 'Rigaku rapid IP'
_diffrn_measurement_method '\w scans'
_diffrn_radiation_monochromator graphite
_diffrn_radiation_source 'rotating anode'
_diffrn_radiation_type MoK\a
_diffrn_radiation_wavelength 0.71073
_diffrn_reflns_av_R_equivalents 0.0633
_diffrn_reflns_av_sigmaI/netI 0.0746
_diffrn_reflns_limit_h_max 0
_diffrn_reflns_limit_h_min -40
_diffrn_reflns_limit_k_max 35
_diffrn_reflns_limit_k_min 0
_diffrn_reflns_limit_l_max 15
_diffrn_reflns_limit_l_min -18
_diffrn_reflns_number 34533
_diffrn_reflns_theta_full 27.48
_diffrn_reflns_theta_max 27.48
_diffrn_reflns_theta_min 1.30
_diffrn_standards_decay_% none
_diffrn_standards_interval_count none
_diffrn_standards_interval_time none
_diffrn_standards_number none
_exptl_absorpt_coefficient_mu 0.803
_exptl_absorpt_correction_T_max 0.6734
_exptl_absorpt_correction_T_min 0.4173
_exptl_absorpt_correction_type empirical
_exptl_absorpt_process_details 'ABSCOR by T. Higashi, March, 2001'
_exptl_crystal_colour orange
_exptl_crystal_density_diffrn 1.341
_exptl_crystal_density_method 'not measured'
_exptl_crystal_description block
_exptl_crystal_F_000 5112
_exptl_crystal_size_max 0.37
_exptl_crystal_size_mid 0.20
_exptl_crystal_size_min 0.15
_refine_diff_density_max 0.490
_refine_diff_density_min -0.444
_refine_diff_density_rms 0.116
_refine_ls_abs_structure_details 'Flack H D (1983), Acta Cryst. A39, 876-881'
_refine_ls_abs_structure_Flack 0.45(7)
_refine_ls_extinction_method none
_refine_ls_goodness_of_fit_ref 0.894
_refine_ls_hydrogen_treatment constr
_refine_ls_matrix_type full
_refine_ls_number_parameters 270
_refine_ls_number_reflns 3132
_refine_ls_number_restraints 1
_refine_ls_restrained_S_all 0.894
_refine_ls_R_factor_all 0.0462
_refine_ls_R_factor_gt 0.0334
_refine_ls_shift/su_max 0.006
_refine_ls_shift/su_mean 0.001
_refine_ls_structure_factor_coef Fsqd
_refine_ls_weighting_details 'calc w=1/[\s^2^(Fo^2^)+(0.0476P)^2^+0.0000P] where P=(Fo^2^+2Fc^2^)/3'
_refine_ls_weighting_scheme calc
_refine_ls_wR_factor_gt 0.0912
_refine_ls_wR_factor_ref 0.0941
_reflns_number_gt 2424
_reflns_number_total 3132
_reflns_threshold_expression >2sigma(I)
_cod_data_source_file c1dt11079a.txt
_cod_data_source_block C6
_cod_depositor_comments
;
The following automatic conversions were performed:

'_symmetry_cell_setting' value 'Rhombohedral' changed to
'rhombohedral' according to
/home/saulius/struct/CIF-dictionaries/cif_core.dic dictionary named
'cif_core.dic' version 2.4.1 from 2010-06-29.

Automatic conversion script
Id: cif_fix_values 1715 2011-07-08 13:25:40Z adriana 
;
_cod_original_sg_symbol_H-M R3c
_cod_database_code 7017331

loop_
_symmetry_equiv_pos_as_xyz
'x, y, z'
'-y, x-y, z'
'-x+y, -x, z'
'-y, -x, z+1/2'
'-x+y, y, z+1/2'
'x, x-y, z+1/2'
'x+2/3, y+1/3, z+1/3'
'-y+2/3, x-y+1/3, z+1/3'
'-x+y+2/3, -x+1/3, z+1/3'
'-y+2/3, -x+1/3, z+5/6'
'-x+y+2/3, y+1/3, z+5/6'
'x+2/3, x-y+1/3, z+5/6'
'x+1/3, y+2/3, z+2/3'
'-y+1/3, x-y+2/3, z+2/3'
'-x+y+1/3, -x+2/3, z+2/3'
'-y+1/3, -x+2/3, z+7/6'
'-x+y+1/3, y+2/3, z+7/6'
'x+1/3, x-y+2/3, z+7/6'

loop_
_atom_site_label
_atom_site_type_symbol
_atom_site_fract_x
_atom_site_fract_y
_atom_site_fract_z
_atom_site_U_iso_or_equiv
_atom_site_adp_type
_atom_site_occupancy
_atom_site_symmetry_multiplicity
_atom_site_calc_flag
_atom_site_refinement_flags
Pd Pd 0.442506(19) 0.347704(17) 0.84033(4) 0.04871(15) Uani 1 1 d .
Cl Cl 0.41501(11) 0.26528(7) 0.83560(14) 0.0942(9) Uani 1 1 d .
N2 N 0.46462(19) 0.41685(18) 0.8438(3) 0.0453(12) Uani 1 1 d .
N1 N 0.4612(2) 0.3631(2) 0.9797(4) 0.0511(13) Uani 1 1 d .
N3 N 0.4327(2) 0.3574(2) 0.7059(4) 0.0548(14) Uani 1 1 d .
O O 0.4455(2) 0.42001(19) 0.6045(3) 0.0698(14) Uani 1 1 d .
C2 C 0.4781(3) 0.4089(2) 1.0022(4) 0.0509(15) Uani 1 1 d .
C3 C 0.4800(2) 0.4414(2) 0.9247(4) 0.0456(13) Uani 1 1 d .
C8 C 0.4459(3) 0.4036(3) 0.6839(5) 0.0543(16) Uani 1 1 d .
C7 C 0.4625(2) 0.4376(2) 0.7654(4) 0.0472(14) Uani 1 1 d .
C22 C 0.4174(3) 0.3117(3) 1.1127(5) 0.0609(19) Uani 1 1 d .
C5 C 0.4925(3) 0.5134(2) 0.8471(5) 0.0618(18) Uani 1 1 d .
H5A H 0.5016 0.5466 0.8483 0.074 Uiso 1 1 calc R
C4 C 0.4949(3) 0.4906(2) 0.9283(4) 0.0557(16) Uani 1 1 d .
H4A H 0.5063 0.5083 0.9833 0.067 Uiso 1 1 calc R
C9 C 0.4155(4) 0.3204(3) 0.6330(6) 0.076(3) Uani 1 1 d .
H9A H 0.4029 0.3312 0.5822 0.091 Uiso 1 1 calc R
H9B H 0.3883 0.2899 0.6569 0.091 Uiso 1 1 calc R
C17 C 0.4567(3) 0.3285(2) 1.0511(5) 0.0513(16) Uani 1 1 d .
C6 C 0.4768(3) 0.4875(2) 0.7647(5) 0.0560(17) Uani 1 1 d .
H6A H 0.4758 0.5029 0.7104 0.067 Uiso 1 1 calc R
C19 C 0.4862(4) 0.2799(3) 1.1216(6) 0.079(2) Uani 1 1 d .
H19A H 0.5087 0.2687 1.1251 0.094 Uiso 1 1 calc R
C20 C 0.4481(4) 0.2631(3) 1.1856(6) 0.080(3) Uani 1 1 d .
H20A H 0.4453 0.2409 1.2314 0.096 Uiso 1 1 calc R
C18 C 0.4915(3) 0.3132(3) 1.0518(5) 0.068(2) Uani 1 1 d .
C1 C 0.4951(3) 0.4304(3) 1.0954(5) 0.072(2) Uani 1 1 d .
H1A H 0.4918 0.4052 1.1375 0.109 Uiso 1 1 calc R
H1B H 0.4753 0.4441 1.1169 0.109 Uiso 1 1 calc R
H1C H 0.5290 0.4560 1.0924 0.109 Uiso 1 1 calc R
C21 C 0.4156(3) 0.2788(3) 1.1815(5) 0.073(2) Uani 1 1 d .
H21A H 0.3907 0.2676 1.2259 0.087 Uiso 1 1 calc R
C25 C 0.5324(4) 0.3320(4) 0.9833(8) 0.091(3) Uani 1 1 d .
H25A H 0.5178 0.3281 0.9223 0.109 Uiso 1 1 calc R
H25B H 0.5530 0.3672 0.9940 0.109 Uiso 1 1 calc R
C23 C 0.3779(4) 0.3258(4) 1.1076(6) 0.081(2) Uani 1 1 d .
H23A H 0.3628 0.3214 1.1682 0.098 Uiso 1 1 calc R
H23B H 0.3930 0.3605 1.0916 0.098 Uiso 1 1 calc R
C26 C 0.5651(7) 0.3110(7) 0.9792(14) 0.192(8) Uiso 1 1 d .
H26A H 0.5896 0.3275 0.9319 0.289 Uiso 1 1 calc R
H26B H 0.5461 0.2764 0.9650 0.289 Uiso 1 1 calc R
H26C H 0.5812 0.3153 1.0380 0.289 Uiso 1 1 calc R
C11 C 0.4930(7) 0.3450(5) 0.5348(9) 0.150(6) Uani 1 1 d .
H11A H 0.5013 0.3775 0.5576 0.180 Uiso 1 1 calc R
H11B H 0.5221 0.3419 0.5431 0.180 Uiso 1 1 calc R
C10 C 0.4556(5) 0.3097(4) 0.5949(7) 0.098(3) Uani 1 1 d .
H10A H 0.4720 0.3049 0.6476 0.118 Uiso 1 1 calc R
H10B H 0.4388 0.2785 0.5619 0.118 Uiso 1 1 calc R
C24 C 0.3392(4) 0.2967(5) 1.0395(8) 0.103(3) Uani 1 1 d .
H24A H 0.3153 0.3075 1.0388 0.155 Uiso 1 1 calc R
H24B H 0.3232 0.2624 1.0560 0.155 Uiso 1 1 calc R
H24C H 0.3537 0.3012 0.9791 0.155 Uiso 1 1 calc R
C14 C 0.5606(8) 0.3690(6) 0.3314(13) 0.170(8) Uani 1 1 d .
H14A H 0.5431 0.3359 0.3060 0.204 Uiso 1 1 calc R
H14B H 0.5823 0.3697 0.3801 0.204 Uiso 1 1 calc R
C12 C 0.4853(9) 0.3448(9) 0.4429(17) 0.218(9) Uiso 1 1 d .
H12A H 0.4564 0.3482 0.4357 0.261 Uiso 1 1 calc R
H12B H 0.4759 0.3118 0.4216 0.261 Uiso 1 1 calc R
C13 C 0.5249(8) 0.3818(8) 0.3703(14) 0.186(8) Uiso 1 1 d .
H13A H 0.5070 0.3857 0.3191 0.223 Uiso 1 1 calc R
H13B H 0.5434 0.4138 0.4001 0.223 Uiso 1 1 calc R
C15 C 0.5905(7) 0.4050(7) 0.2567(10) 0.154(6) Uani 1 1 d .
H15A H 0.5694 0.4021 0.2051 0.185 Uiso 1 1 calc R
H15B H 0.6057 0.4385 0.2804 0.185 Uiso 1 1 calc R
C16 C 0.6294(10) 0.3938(10) 0.2252(17) 0.234(11) Uiso 1 1 d .
H16A H 0.6494 0.4171 0.1785 0.351 Uiso 1 1 calc R
H16B H 0.6140 0.3610 0.2000 0.351 Uiso 1 1 calc R
H16C H 0.6497 0.3960 0.2770 0.351 Uiso 1 1 calc R

loop_
_atom_site_aniso_label
_atom_site_aniso_U_11
_atom_site_aniso_U_22
_atom_site_aniso_U_33
_atom_site_aniso_U_23
_atom_site_aniso_U_13
_atom_site_aniso_U_12
Pd 0.0627(3) 0.0288(2) 0.0478(2) 0.0052(2) 0.0111(2) 0.0178(2)
Cl 0.161(2) 0.0325(9) 0.0691(12) 0.0078(8) 0.0290(14) 0.0340(12)
N2 0.049(3) 0.034(3) 0.050(3) 0.004(2) 0.001(2) 0.019(2)
N1 0.065(4) 0.036(3) 0.051(3) 0.010(3) 0.010(3) 0.025(3)
N3 0.065(4) 0.038(3) 0.052(3) -0.003(2) 0.004(3) 0.019(3)
O 0.088(4) 0.060(3) 0.056(3) 0.005(2) -0.011(3) 0.033(3)
C2 0.060(4) 0.042(3) 0.048(3) 0.005(3) 0.009(3) 0.023(3)
C3 0.047(3) 0.034(3) 0.048(3) -0.002(2) -0.001(3) 0.015(3)
C8 0.060(4) 0.048(4) 0.050(3) 0.003(3) 0.002(3) 0.024(3)
C7 0.045(3) 0.040(3) 0.053(3) 0.005(3) 0.006(3) 0.018(3)
C22 0.072(5) 0.043(4) 0.052(4) 0.003(3) 0.004(3) 0.017(4)
C5 0.074(5) 0.033(3) 0.073(4) 0.003(3) 0.005(4) 0.023(3)
C4 0.069(4) 0.036(3) 0.055(4) 0.000(3) -0.002(3) 0.020(3)
C9 0.093(6) 0.046(4) 0.061(4) -0.005(4) -0.006(5) 0.014(4)
C17 0.069(4) 0.038(3) 0.044(3) 0.011(3) 0.010(3) 0.025(3)
C6 0.068(5) 0.039(3) 0.060(4) 0.011(3) 0.004(4) 0.026(3)
C19 0.095(6) 0.058(5) 0.082(5) 0.017(4) -0.006(5) 0.038(5)
C20 0.100(7) 0.053(4) 0.074(5) 0.021(4) -0.010(5) 0.028(5)
C18 0.082(5) 0.043(4) 0.070(4) 0.013(3) 0.007(4) 0.025(4)
C1 0.094(6) 0.047(4) 0.058(4) -0.002(3) -0.009(4) 0.021(4)
C21 0.086(6) 0.049(4) 0.050(4) 0.011(3) 0.013(4) 0.009(4)
C25 0.094(7) 0.097(7) 0.109(7) 0.033(6) 0.028(6) 0.067(6)
C23 0.090(6) 0.073(5) 0.075(5) 0.009(4) 0.032(5) 0.037(5)
C11 0.200(17) 0.107(10) 0.104(9) -0.016(8) 0.002(10) 0.047(11)
C10 0.130(9) 0.075(6) 0.078(6) -0.018(5) 0.011(6) 0.043(6)
C24 0.095(7) 0.121(9) 0.109(7) -0.008(7) -0.008(7) 0.065(7)
C14 0.206(19) 0.114(12) 0.155(13) -0.019(11) -0.084(14) 0.053(12)
C15 0.158(14) 0.148(14) 0.105(9) 0.023(10) -0.015(10) 0.038(11)

loop_
_atom_type_symbol
_atom_type_description
_atom_type_scat_dispersion_real
_atom_type_scat_dispersion_imag
_atom_type_scat_source
C C 0.0033 0.0016 'International Tables Vol C Tables 4.2.6.8 and 6.1.1.4'
H H 0.0000 0.0000 'International Tables Vol C Tables 4.2.6.8 and 6.1.1.4'
N N 0.0061 0.0033 'International Tables Vol C Tables 4.2.6.8 and 6.1.1.4'
O O 0.0106 0.0060 'International Tables Vol C Tables 4.2.6.8 and 6.1.1.4'
Cl Cl 0.1484 0.1585 'International Tables Vol C Tables 4.2.6.8 and 6.1.1.4'
Pd Pd -0.9988 1.0072 'International Tables Vol C Tables 4.2.6.8 and 6.1.1.4'

loop_
_geom_angle_atom_site_label_1
_geom_angle_atom_site_label_2
_geom_angle_atom_site_label_3
_geom_angle
N2 Pd N3 81.4(2)
N2 Pd N1 79.2(2)
N3 Pd N1 160.59(19)
N2 Pd Cl 179.10(19)
N3 Pd Cl 98.21(18)
N1 Pd Cl 101.20(16)
C7 N2 C3 123.6(5)
C7 N2 Pd 117.0(4)
C3 N2 Pd 119.4(4)
C2 N1 C17 118.7(6)
C2 N1 Pd 114.2(4)
C17 N1 Pd 127.1(4)
C8 N3 C9 119.0(6)
C8 N3 Pd 114.0(5)
C9 N3 Pd 126.9(5)
N1 C2 C1 126.0(6)
N1 C2 C3 114.9(6)
C1 C2 C3 119.2(6)
N2 C3 C4 119.9(6)
N2 C3 C2 112.3(5)
C4 C3 C2 127.8(6)
O C8 N3 126.9(7)
O C8 C7 119.8(6)
N3 C8 C7 113.3(6)
N2 C7 C6 119.3(6)
N2 C7 C8 114.1(6)
C6 C7 C8 126.5(6)
C17 C22 C21 115.7(8)
C17 C22 C23 123.8(7)
C21 C22 C23 120.5(8)
C6 C5 C4 121.2(6)
C3 C4 C5 117.9(6)
N3 C9 C10 114.3(8)
C22 C17 C18 124.0(6)
C22 C17 N1 118.5(7)
C18 C17 N1 117.5(6)
C5 C6 C7 118.2(6)
C20 C19 C18 121.6(9)
C21 C20 C19 119.9(8)
C17 C18 C19 116.1(8)
C17 C18 C25 121.6(7)
C19 C18 C25 122.3(8)
C20 C21 C22 122.7(8)
C26 C25 C18 120.2(11)
C24 C23 C22 113.1(8)
C12 C11 C10 121.1(18)
C11 C10 C9 118.9(11)
C13 C14 C15 110.0(17)
C11 C12 C13 125(2)
C14 C13 C12 118(2)
C16 C15 C14 108.5(19)

loop_
_geom_bond_atom_site_label_1
_geom_bond_atom_site_label_2
_geom_bond_distance
Pd N2 1.914(5)
Pd N3 2.010(6)
Pd N1 2.082(6)
Pd Cl 2.2746(18)
N2 C7 1.321(8)
N2 C3 1.346(7)
N1 C2 1.295(8)
N1 C17 1.447(8)
N3 C8 1.326(9)
N3 C9 1.454(10)
O C8 1.258(8)
C2 C1 1.479(10)
C2 C3 1.493(9)
C3 C4 1.369(9)
C8 C7 1.494(9)
C7 C6 1.391(9)
C22 C17 1.388(11)
C22 C21 1.410(11)
C22 C23 1.510(13)
C5 C6 1.382(10)
C5 C4 1.392(9)
C9 C10 1.551(15)
C17 C18 1.395(11)
C19 C20 1.386(14)
C19 C18 1.396(11)
C20 C21 1.335(13)
C18 C25 1.484(12)
C25 C26 1.469(18)
C23 C24 1.468(14)
C11 C12 1.35(2)
C11 C10 1.431(17)
C14 C13 1.47(2)
C14 C15 1.50(2)
C12 C13 1.59(3)
C15 C16 1.50(2)
